data_1506273
loop_
_publ_author_name
'Zhang, Dong'
'Gao, Ruomei'
'Afzal, Shabana'
'Vargas, Mario'
'Sharma, Shantanu'
'McCurdy, Alison'
'Yousufuddin, Muhammed'
'Stewart, Timothy'
'Bau, Robert'
'Selke, Matthias'

_publ_section_title
;
 Intramolecular arene epoxidation by phosphadioxiranes.
;
_journal_issue 22
_journal_name_full 'Organic letters'
_journal_page_first 5125
_journal_page_last 5128
_journal_paper_doi 10.1021/ol0622007
_journal_volume 8
_journal_year 2006
_chemical_formula_sum 'C30 H24 N O2 P'
_chemical_formula_weight 461.47
_chemical_name_systematic
; 
 ? 
;
_space_group_IT_number 14
_symmetry_space_group_name_Hall '-P 2yn'
_symmetry_space_group_name_H-M 'P 1 21/n 1'
_atom_sites_solution_hydrogens geom
_atom_sites_solution_primary direct
_atom_sites_solution_secondary difmap
_audit_creation_method SHELXL-97
_cell_angle_alpha 90.00
_cell_angle_beta 100.571(9)
_cell_angle_gamma 90.00
_cell_formula_units_Z 4
_cell_length_a 10.999(6)
_cell_length_b 11.201(6)
_cell_length_c 21.538(12)
_cell_measurement_temperature 130(2)
_cell_volume 2608(2)
_computing_structure_refinement 'SHELXL-97 (Sheldrick, 1997)'
_computing_structure_solution 'SHELXS-97 (Sheldrick, 1990)'
_diffrn_ambient_temperature 130(2)
_diffrn_measured_fraction_theta_full 0.998
_diffrn_measured_fraction_theta_max 0.998
_diffrn_radiation_monochromator graphite
_diffrn_radiation_source 'fine-focus sealed tube'
_diffrn_radiation_type MoK\a
_diffrn_radiation_wavelength 0.71073
_diffrn_reflns_av_R_equivalents 0.0488
_diffrn_reflns_av_sigmaI/netI 0.0490
_diffrn_reflns_limit_h_max 12
_diffrn_reflns_limit_h_min -11
_diffrn_reflns_limit_k_max 10
_diffrn_reflns_limit_k_min -12
_diffrn_reflns_limit_l_max 23
_diffrn_reflns_limit_l_min -23
_diffrn_reflns_number 11192
_diffrn_reflns_theta_full 23.27
_diffrn_reflns_theta_max 23.27
_diffrn_reflns_theta_min 1.92
_exptl_absorpt_coefficient_mu 0.131
_exptl_crystal_density_diffrn 1.175
_exptl_crystal_density_method 'not measured'
_exptl_crystal_F_000 968
_refine_diff_density_max 0.635
_refine_diff_density_min -0.292
_refine_diff_density_rms 0.074
_refine_ls_extinction_method none
_refine_ls_goodness_of_fit_ref 1.060
_refine_ls_hydrogen_treatment mixed
_refine_ls_matrix_type full
_refine_ls_number_parameters 341
_refine_ls_number_reflns 3759
_refine_ls_number_restraints 20
_refine_ls_restrained_S_all 1.137
_refine_ls_R_factor_all 0.0974
_refine_ls_R_factor_gt 0.0777
_refine_ls_shift/su_max 0.235
_refine_ls_shift/su_mean 0.018
_refine_ls_structure_factor_coef Fsqd
_refine_ls_weighting_details 'calc w=1/[\s^2^(Fo^2^)+(0.1556P)^2^+1.3421P] where P=(Fo^2^+2Fc^2^)/3'
_refine_ls_weighting_scheme calc
_refine_ls_wR_factor_gt 0.2286
_refine_ls_wR_factor_ref 0.2424
_reflns_number_gt 2779
_reflns_number_total 3759
_reflns_threshold_expression >2sigma(I)
_cod_data_source_file ol0622007si20060913_110700.cif
_cod_data_source_block phosdiomspecial
_cod_original_cell_volume 2609(2)
_cod_database_code 1506273

loop_
_symmetry_equiv_pos_as_xyz
'x, y, z'
'-x+1/2, y+1/2, -z+1/2'
'-x, -y, -z'
'x-1/2, -y-1/2, z-1/2'

loop_
_atom_site_label
_atom_site_type_symbol
_atom_site_fract_x
_atom_site_fract_y
_atom_site_fract_z
_atom_site_U_iso_or_equiv
_atom_site_adp_type
_atom_site_occupancy
_atom_site_symmetry_multiplicity
_atom_site_calc_flag
_atom_site_refinement_flags
P1 P 0.85809(10) 0.79263(10) 0.13416(5) 0.0413(4) Uani 1 1 d D
N1 N 0.2801(5) 0.7471(5) -0.0184(2) 0.0889(16) Uani 1 1 d .
O1 O 0.9196(2) 0.8670(3) 0.09216(13) 0.0451(8) Uani 1 1 d .
O2 O 1.1543(3) 0.8404(3) 0.15995(14) 0.0540(9) Uani 1 1 d .
C1 C 0.9167(4) 0.8235(4) 0.2182(2) 0.0450(11) Uani 1 1 d .
C2 C 0.8531(4) 0.7751(4) 0.2632(2) 0.0465(11) Uani 1 1 d .
H2 H 0.7856 0.7229 0.2493 0.056 Uiso 1 1 calc R
C3 C 0.8846(4) 0.8000(4) 0.3258(2) 0.0484(12) Uani 1 1 d .
H3 H 0.8421 0.7616 0.3549 0.058 Uiso 1 1 calc R
C4 C 0.9789(4) 0.8817(4) 0.34794(19) 0.0421(11) Uani 1 1 d .
C5 C 1.0105(4) 0.9143(5) 0.4125(2) 0.0513(12) Uani 1 1 d .
H5 H 0.9679 0.8786 0.4423 0.062 Uiso 1 1 calc R
C6 C 1.0998(4) 0.9950(5) 0.4320(2) 0.0543(13) Uani 1 1 d .
H6 H 1.1179 1.0179 0.4752 0.065 Uiso 1 1 calc R
C7 C 1.1655(4) 1.0451(5) 0.3895(2) 0.0559(13) Uani 1 1 d .
H7 H 1.2270 1.1033 0.4039 0.067 Uiso 1 1 calc R
C8 C 1.1439(4) 1.0125(5) 0.3272(2) 0.0537(13) Uani 1 1 d .
H8 H 1.1932 1.0445 0.2993 0.064 Uiso 1 1 calc R
C9 C 1.0478(4) 0.9309(4) 0.30446(19) 0.0447(11) Uani 1 1 d .
C10 C 1.0206(4) 0.8942(4) 0.23883(19) 0.0472(11) Uani 1 1 d .
C11 C 1.1167(4) 0.9307(4) 0.1999(2) 0.0471(11) Uani 1 1 d .
C12 C 1.2406(4) 0.8743(5) 0.2158(2) 0.0554(13) Uani 1 1 d .
C13 C 1.3478(4) 0.9404(6) 0.2034(3) 0.0652(15) Uani 1 1 d .
H13 H 1.4278 0.9084 0.2182 0.078 Uiso 1 1 calc R
C14 C 1.3383(5) 1.0442(6) 0.1719(3) 0.0701(16) Uani 1 1 d .
H14 H 1.4096 1.0793 0.1604 0.084 Uiso 1 1 calc R
C15 C 1.2153(5) 1.1050(4) 0.1547(2) 0.0560(13) Uani 1 1 d .
C16 C 1.2097(7) 1.2132(6) 0.1256(3) 0.0811(19) Uani 1 1 d .
H16 H 1.2799 1.2455 0.1117 0.097 Uiso 1 1 calc R
C17 C 1.0974(6) 1.2755(5) 0.1168(3) 0.0737(16) Uani 1 1 d .
H17 H 1.0911 1.3501 0.0955 0.088 Uiso 1 1 calc R
C18 C 0.9987(6) 1.2323(5) 0.1376(3) 0.0659(15) Uani 1 1 d .
H18 H 0.9253 1.2787 0.1330 0.079 Uiso 1 1 calc R
C19 C 1.0022(5) 1.1210(5) 0.1659(2) 0.0606(14) Uani 1 1 d .
H19 H 0.9313 1.0909 0.1800 0.073 Uiso 1 1 calc R
C20 C 1.1134(4) 1.0514(4) 0.17370(18) 0.0388(10) Uani 1 1 d .
C21 C 0.6893(4) 0.8324(5) 0.1188(2) 0.0562(13) Uani 1 1 d .
C22 C 0.5996(5) 0.7602(6) 0.1505(3) 0.0793(18) Uani 1 1 d .
H22A H 0.5144 0.7785 0.1303 0.119 Uiso 1 1 calc R
H22B H 0.6116 0.7810 0.1954 0.119 Uiso 1 1 calc R
H22C H 0.6153 0.6748 0.1461 0.119 Uiso 1 1 calc R
C23 C 0.6458(5) 0.8267(7) 0.0469(3) 0.086(2) Uani 1 1 d .
H23A H 0.6321 0.7432 0.0338 0.128 Uiso 1 1 calc R
H23B H 0.7092 0.8617 0.0259 0.128 Uiso 1 1 calc R
H23C H 0.5685 0.8714 0.0352 0.128 Uiso 1 1 calc R
C24 C 0.6840(6) 0.9646(5) 0.1383(4) 0.103(2) Uani 1 1 d .
H24A H 0.7414 1.0114 0.1182 0.154 Uiso 1 1 calc R
H24B H 0.7076 0.9713 0.1843 0.154 Uiso 1 1 calc R
H24C H 0.5998 0.9950 0.1248 0.154 Uiso 1 1 calc R
C25 C 0.8858(4) 0.6337(4) 0.1220(2) 0.0604(14) Uani 1 1 d D
C26 C 0.7814(11) 0.5481(8) 0.1290(8) 0.085(6) Uani 0.548(17) 1 d PD
C26A C 0.8387(13) 0.5499(9) 0.1804(7) 0.063(4) Uani 0.452(17) 1 d PD
C27 C 1.0175(12) 0.6041(14) 0.1626(7) 0.075(4) Uani 0.548(17) 1 d PD
C27A C 1.0293(12) 0.6078(15) 0.1321(9) 0.073(5) Uani 0.452(17) 1 d PD
C28 C 0.9051(12) 0.6258(9) 0.0466(4) 0.065(4) Uani 0.548(17) 1 d PD
C28A C 0.8078(15) 0.5931(13) 0.0570(6) 0.096(7) Uani 0.452(17) 1 d PD
C29 C 0.2170(5) 0.8195(5) -0.0053(2) 0.0559(13) Uani 1 1 d .
C30 C 0.1365(5) 0.9108(5) 0.0111(2) 0.0636(14) Uani 1 1 d .
H30A H 0.1057 0.9598 -0.0262 0.095 Uiso 1 1 calc R
H30B H 0.1825 0.9613 0.0445 0.095 Uiso 1 1 calc R
H30C H 0.0666 0.8736 0.0261 0.095 Uiso 1 1 calc R

loop_
_atom_site_aniso_label
_atom_site_aniso_U_11
_atom_site_aniso_U_22
_atom_site_aniso_U_33
_atom_site_aniso_U_23
_atom_site_aniso_U_13
_atom_site_aniso_U_12
P1 0.0378(7) 0.0423(7) 0.0425(7) -0.0096(5) 0.0039(5) -0.0026(5)
N1 0.095(4) 0.099(4) 0.074(3) 0.006(3) 0.021(3) 0.047(3)
O1 0.0434(17) 0.0511(19) 0.0393(16) -0.0053(14) 0.0037(13) 0.0011(14)
O2 0.0544(19) 0.062(2) 0.0470(18) -0.0066(16) 0.0125(15) 0.0080(16)
C1 0.048(3) 0.043(3) 0.044(3) -0.004(2) 0.008(2) -0.008(2)
C2 0.046(3) 0.046(3) 0.048(3) 0.001(2) 0.013(2) -0.005(2)
C3 0.050(3) 0.048(3) 0.052(3) 0.010(2) 0.022(2) 0.002(2)
C4 0.044(2) 0.048(3) 0.037(2) 0.004(2) 0.0134(19) 0.016(2)
C5 0.051(3) 0.069(3) 0.037(2) 0.006(2) 0.015(2) 0.019(3)
C6 0.054(3) 0.079(4) 0.029(2) -0.008(2) 0.006(2) 0.019(3)
C7 0.046(3) 0.076(4) 0.042(3) -0.015(2) 0.000(2) 0.002(2)
C8 0.050(3) 0.073(3) 0.038(3) -0.008(2) 0.008(2) -0.006(2)
C9 0.049(3) 0.051(3) 0.034(2) -0.002(2) 0.008(2) -0.003(2)
C10 0.053(3) 0.051(3) 0.038(2) 0.003(2) 0.008(2) -0.008(2)
C11 0.051(3) 0.052(3) 0.038(2) -0.007(2) 0.007(2) 0.005(2)
C12 0.039(3) 0.081(4) 0.046(3) -0.018(3) 0.010(2) 0.001(2)
C13 0.038(3) 0.088(4) 0.071(4) -0.017(3) 0.017(2) 0.007(3)
C14 0.052(3) 0.088(5) 0.074(4) -0.021(3) 0.022(3) -0.016(3)
C15 0.074(4) 0.051(3) 0.045(3) -0.011(2) 0.017(2) -0.022(3)
C16 0.115(5) 0.072(4) 0.064(4) -0.015(3) 0.036(4) -0.039(4)
C17 0.096(5) 0.051(3) 0.074(4) -0.011(3) 0.015(3) -0.006(3)
C18 0.081(4) 0.040(3) 0.073(4) 0.007(3) 0.005(3) 0.005(3)
C19 0.070(3) 0.052(3) 0.055(3) -0.005(2) -0.001(2) -0.005(3)
C20 0.040(2) 0.044(3) 0.034(2) -0.0072(19) 0.0093(18) -0.010(2)
C21 0.040(3) 0.059(3) 0.067(3) -0.015(3) 0.005(2) 0.004(2)
C22 0.037(3) 0.099(5) 0.105(5) -0.014(4) 0.021(3) 0.002(3)
C23 0.049(3) 0.130(6) 0.070(4) 0.000(4) -0.011(3) 0.013(3)
C24 0.068(4) 0.058(4) 0.175(7) -0.029(4) 0.002(4) 0.021(3)
C25 0.054(3) 0.049(3) 0.077(3) -0.014(3) 0.009(3) 0.008(2)
C26 0.095(9) 0.040(6) 0.135(16) -0.025(7) 0.062(10) -0.023(6)
C26A 0.078(9) 0.039(7) 0.072(10) -0.009(6) 0.018(8) -0.003(6)
C27 0.077(8) 0.080(9) 0.074(9) -0.002(8) 0.028(7) 0.040(7)
C27A 0.061(9) 0.077(10) 0.086(13) -0.033(10) 0.025(8) 0.011(7)
C28 0.083(10) 0.060(6) 0.056(6) -0.024(5) 0.021(5) -0.009(6)
C28A 0.081(12) 0.096(11) 0.108(12) -0.074(10) 0.007(9) -0.007(9)
C29 0.058(3) 0.068(3) 0.042(3) 0.009(2) 0.011(2) 0.020(3)
C30 0.080(4) 0.065(3) 0.050(3) 0.002(3) 0.024(3) 0.019(3)

loop_
_atom_type_symbol
_atom_type_description
_atom_type_scat_dispersion_real
_atom_type_scat_dispersion_imag
_atom_type_scat_source
C C 0.0033 0.0016 'International Tables Vol C Tables 4.2.6.8 and 6.1.1.4'
H H 0.0000 0.0000 'International Tables Vol C Tables 4.2.6.8 and 6.1.1.4'
O O 0.0106 0.0060 'International Tables Vol C Tables 4.2.6.8 and 6.1.1.4'
P P 0.1023 0.0942 'International Tables Vol C Tables 4.2.6.8 and 6.1.1.4'
N N 0.0061 0.0033 'International Tables Vol C Tables 4.2.6.8 and 6.1.1.4'

loop_
_geom_angle_atom_site_label_1
_geom_angle_atom_site_label_2
_geom_angle_atom_site_label_3
_geom_angle
O1 P1 C25 110.7(2)
O1 P1 C1 112.25(18)
C25 P1 C1 106.6(2)
O1 P1 C21 107.8(2)
C25 P1 C21 112.9(2)
C1 P1 C21 106.6(2)
C11 O2 C12 62.1(3)
C10 C1 C2 118.9(4)
C10 C1 P1 122.6(3)
C2 C1 P1 118.6(3)
C3 C2 C1 122.5(4)
C2 C3 C4 120.6(4)
C3 C4 C5 122.3(4)
C3 C4 C9 118.8(4)
C5 C4 C9 118.8(4)
C6 C5 C4 120.9(4)
C5 C6 C7 120.3(4)
C8 C7 C6 121.5(5)
C7 C8 C9 119.7(4)
C8 C9 C4 118.6(4)
C8 C9 C10 121.8(4)
C4 C9 C10 119.6(4)
C1 C10 C9 118.8(4)
C1 C10 C11 126.1(4)
C9 C10 C11 115.0(4)
O2 C11 C20 114.2(3)
O2 C11 C12 59.1(3)
C20 C11 C12 116.1(4)
O2 C11 C10 116.5(4)
C20 C11 C10 119.3(4)
C12 C11 C10 117.4(4)
O2 C12 C13 114.3(4)
O2 C12 C11 58.8(3)
C13 C12 C11 118.7(5)
C14 C13 C12 122.9(5)
C13 C14 C15 120.1(5)
C16 C15 C20 123.1(5)
C16 C15 C14 118.7(5)
C20 C15 C14 118.0(5)
C15 C16 C17 118.1(6)
C18 C17 C16 121.5(6)
C17 C18 C19 120.9(6)
C18 C19 C20 119.8(5)
C15 C20 C19 116.4(4)
C15 C20 C11 123.0(4)
C19 C20 C11 120.6(4)
C22 C21 C23 108.7(4)
C22 C21 C24 109.0(5)
C23 C21 C24 107.1(5)
C22 C21 P1 119.6(4)
C23 C21 P1 106.4(3)
C24 C21 P1 105.3(4)
C27A C25 C28A 116.0(8)
C27A C25 C26 128.5(9)
C28A C25 C26 66.9(8)
C27A C25 C27 25.3(6)
C28A C25 C27 136.6(7)
C26 C25 C27 116.3(8)
C27A C25 C28 79.8(7)
C28A C25 C28 42.9(6)
C26 C25 C28 107.1(6)
C27 C25 C28 104.9(6)
C27A C25 C26A 103.1(8)
C28A C25 C26A 107.7(7)
C26 C25 C26A 41.6(6)
C27 C25 C26A 81.4(7)
C28 C25 C26A 141.8(6)
C27A C25 P1 110.3(7)
C28A C25 P1 109.3(6)
C26 C25 P1 116.7(5)
C27 C25 P1 106.5(6)
C28 C25 P1 104.0(4)
C26A C25 P1 110.2(5)
C26A C26 C25 78.3(8)
C26 C26A C25 60.1(7)
C27A C27 C25 77.1(17)
C27 C27A C25 77.6(17)
C28A C28 C25 63.6(7)
C28 C28A C25 73.6(8)
N1 C29 C30 179.7(8)

loop_
_geom_bond_atom_site_label_1
_geom_bond_atom_site_label_2
_geom_bond_distance
P1 O1 1.482(3)
P1 C25 1.833(5)
P1 C1 1.840(4)
P1 C21 1.879(5)
N1 C29 1.136(6)
O2 C11 1.437(5)
O2 C12 1.441(5)
C1 C10 1.395(6)
C1 C2 1.403(6)
C2 C3 1.359(6)
C3 C4 1.400(7)
C4 C5 1.417(6)
C4 C9 1.420(6)
C5 C6 1.345(7)
C6 C7 1.386(7)
C7 C8 1.369(6)
C8 C9 1.415(6)
C9 C10 1.450(6)
C10 C11 1.520(6)
C11 C20 1.463(6)
C11 C12 1.484(6)
C12 C13 1.458(7)
C13 C14 1.341(8)
C14 C15 1.499(8)
C15 C16 1.361(8)
C15 C20 1.397(6)
C16 C17 1.401(9)
C17 C18 1.339(8)
C18 C19 1.384(7)
C19 C20 1.434(7)
C21 C22 1.530(8)
C21 C23 1.535(8)
C21 C24 1.543(8)
C25 C27A 1.580(13)
C25 C28A 1.569(11)
C25 C26 1.524(10)
C25 C27 1.583(12)
C25 C28 1.680(10)
C25 C26A 1.722(12)
C26 C26A 1.168(15)
C27 C27A 0.693(15)
C28 C28A 1.192(16)
C29 C30 1.439(7)
